data_7200432
loop_
_publ_author_name
'Harada, Jun'
'Harakawa, Mayuko'
'Ogawa, Keiichiro'

_publ_section_title
;
 Crystalline-state conformational change of \b-nitrostyrenes and its
 freezing at low temperature
;
_journal_issue 4
_journal_name_full CrystEngComm
_journal_page_first 638
_journal_paper_doi 10.1039/b815869j
_journal_volume 11
_journal_year 2009
_chemical_formula_sum 'C8 H7 N O2'
_chemical_formula_weight 149.15
_chemical_melting_point 327.15
_chemical_name_common beta-Nitrostyrene
_chemical_name_systematic
;
\b-Nitrostyrene
;
_space_group_IT_number 14
_symmetry_cell_setting monoclinic
_symmetry_space_group_name_Hall '-P 2ybc'
_symmetry_space_group_name_H-M 'P 1 21/c 1'
_atom_sites_solution_hydrogens geom
_atom_sites_solution_primary direct
_atom_sites_solution_secondary difmap
_audit_creation_method SHELXL-97
_cell_angle_alpha 90.00
_cell_angle_beta 114.040(1)
_cell_angle_gamma 90.00
_cell_formula_units_Z 4
_cell_length_a 8.0411(6)
_cell_length_b 5.7561(4)
_cell_length_c 17.8760(14)
_cell_measurement_reflns_used 3117
_cell_measurement_temperature 250
_cell_measurement_theta_max 28.9
_cell_measurement_theta_min 2.5
_cell_volume 755.63(10)
_computing_cell_refinement 'SAINT (Bruker, 1998)'
_computing_data_collection 'SMART (Bruker, 1998)'
_computing_data_reduction SAINT
_computing_molecular_graphics 'SHELXTL (Sheldrick, 2008)'
_computing_publication_material SHELXTL
_computing_structure_refinement 'SHELXL-97 (Sheldrick, 2008)'
_computing_structure_solution 'SHELXS-97 (Sheldrick, 2008)'
_diffrn_ambient_temperature 250
_diffrn_detector_area_resol_mean 8.192
_diffrn_measured_fraction_theta_full 0.996
_diffrn_measured_fraction_theta_max 0.996
_diffrn_measurement_device_type 'Bruker SMART 1000 CCD diffractometer'
_diffrn_measurement_method \w_scan
_diffrn_radiation_monochromator graphite
_diffrn_radiation_source 'fine-focus sealed tube'
_diffrn_radiation_type MoK\a
_diffrn_radiation_wavelength 0.71073
_diffrn_reflns_av_R_equivalents 0.0198
_diffrn_reflns_av_sigmaI/netI 0.0140
_diffrn_reflns_limit_h_max 11
_diffrn_reflns_limit_h_min -11
_diffrn_reflns_limit_k_max 8
_diffrn_reflns_limit_k_min -8
_diffrn_reflns_limit_l_max 24
_diffrn_reflns_limit_l_min -24
_diffrn_reflns_number 11217
_diffrn_reflns_theta_full 30.03
_diffrn_reflns_theta_max 30.03
_diffrn_reflns_theta_min 2.50
_diffrn_standards_decay_% 0
_exptl_absorpt_coefficient_mu 0.096
_exptl_absorpt_correction_T_max 0.9905
_exptl_absorpt_correction_T_min 0.9273
_exptl_absorpt_correction_type multi-scan
_exptl_absorpt_process_details 'SADABS (Sheldrick, 2002)'
_exptl_crystal_colour pale_yellow
_exptl_crystal_density_diffrn 1.311
_exptl_crystal_density_method 'not measured'
_exptl_crystal_description plate
_exptl_crystal_F_000 312
_exptl_crystal_size_max 0.80
_exptl_crystal_size_mid 0.54
_exptl_crystal_size_min 0.10
_refine_diff_density_max 0.173
_refine_diff_density_min -0.194
_refine_diff_density_rms 0.040
_refine_ls_extinction_method none
_refine_ls_goodness_of_fit_ref 1.041
_refine_ls_hydrogen_treatment constr
_refine_ls_matrix_type full
_refine_ls_number_parameters 132
_refine_ls_number_reflns 2190
_refine_ls_number_restraints 9
_refine_ls_restrained_S_all 1.045
_refine_ls_R_factor_all 0.0685
_refine_ls_R_factor_gt 0.0477
_refine_ls_shift/su_max 0.000
_refine_ls_shift/su_mean 0.000
_refine_ls_structure_factor_coef Fsqd
_refine_ls_weighting_details 'calc w=1/[\s^2^(Fo^2^)+(0.0633P)^2^+0.1288P] where P=(Fo^2^+2Fc^2^)/3'
_refine_ls_weighting_scheme calc
_refine_ls_wR_factor_gt 0.1246
_refine_ls_wR_factor_ref 0.1425
_reflns_number_gt 1574
_reflns_number_total 2190
_reflns_threshold_expression >2sigma(I)
_cod_data_source_file b815869j.txt
_cod_data_source_block no2250k
_cod_depositor_comments
;
The following automatic conversions were performed:

'_chemical_melting_point' value '54_C' was changed to '327.15' - it
was converted from degrees Celsius(C) to Kelvins(K).

Automatic conversion script
Id: cif_fix_values 1646 2011-03-28 12:23:43Z adriana 
;
_cod_original_sg_symbol_H-M P_1_21/c_1
_cod_database_code 7200432

loop_
_symmetry_equiv_pos_as_xyz
'x, y, z'
'-x, y+1/2, -z+1/2'
'-x, -y, -z'
'x, -y-1/2, z-1/2'

loop_
_atom_site_label
_atom_site_type_symbol
_atom_site_fract_x
_atom_site_fract_y
_atom_site_fract_z
_atom_site_U_iso_or_equiv
_atom_site_adp_type
_atom_site_occupancy
_atom_site_symmetry_multiplicity
_atom_site_calc_flag
_atom_site_refinement_flags
_atom_site_disorder_assembly
_atom_site_disorder_group
N1A N 0.8398(3) 0.8167(5) 0.54086(17) 0.0520(7) Uani 0.75 1 d PD A 1
O1A O 0.7633(3) 0.9819(4) 0.55265(13) 0.0686(5) Uani 0.75 1 d PD A 1
O2A O 1.0065(3) 0.7893(6) 0.57585(18) 0.1020(10) Uani 0.75 1 d PD A 1
C1A C 0.4619(3) 0.4903(3) 0.37387(9) 0.0383(4) Uani 0.75 1 d PD A 1
C2A C 0.2822(3) 0.5447(3) 0.32241(13) 0.0450(4) Uani 0.75 1 d P A 1
H2A H 0.2300 0.6830 0.3308 0.054 Uiso 0.75 1 calc PR A 1
C3A C 0.1806(3) 0.3984(5) 0.25961(16) 0.0527(6) Uani 0.75 1 d P A 1
H3A H 0.0606 0.4384 0.2245 0.063 Uiso 0.75 1 calc PR A 1
C4A C 0.2564(4) 0.1896(5) 0.24811(14) 0.0513(6) Uani 0.75 1 d P A 1
H4A H 0.1872 0.0890 0.2053 0.062 Uiso 0.75 1 calc PR A 1
C5A C 0.4316(4) 0.1319(3) 0.29921(18) 0.0473(5) Uani 0.75 1 d P A 1
H5A H 0.4813 -0.0094 0.2917 0.057 Uiso 0.75 1 calc PR A 1
C6A C 0.5351(3) 0.2794(4) 0.36150(13) 0.0442(4) Uani 0.75 1 d P A 1
H6A H 0.6554 0.2387 0.3959 0.053 Uiso 0.75 1 calc PR A 1
C7A C 0.56967(19) 0.6552(3) 0.43681(8) 0.0395(3) Uani 0.75 1 d PD A 1
H7A H 0.5084 0.7823 0.4470 0.047 Uiso 0.75 1 calc PR A 1
C8A C 0.7468(2) 0.6396(3) 0.48060(10) 0.0521(4) Uani 0.75 1 d PD A 1
H8A H 0.8126 0.5139 0.4727 0.062 Uiso 0.75 1 calc PR A 1
N1B N 0.8335(15) 0.841(2) 0.5353(9) 0.107(6) Uiso 0.25 1 d PD B 2
O1B O 0.8105(12) 1.0375(15) 0.5586(6) 0.093(3) Uiso 0.25 1 d PD B 2
O2B O 0.9702(13) 0.7204(17) 0.5752(6) 0.090(3) Uiso 0.25 1 d PD B 2
C1B C 0.5032(7) 0.4342(10) 0.3775(3) 0.0446(19) Uiso 0.25 1 d PGD B 2
C2B C 0.3382(8) 0.5506(8) 0.3407(4) 0.0462(19) Uiso 0.25 1 d PG B 2
H2B H 0.3216 0.6948 0.3614 0.055 Uiso 0.25 1 calc PR B 2
C3B C 0.1976(7) 0.4539(11) 0.2732(4) 0.063(3) Uiso 0.25 1 d PG B 2
H3B H 0.0860 0.5326 0.2483 0.075 Uiso 0.25 1 calc PR B 2
C4B C 0.2221(9) 0.2407(11) 0.2426(3) 0.051(3) Uiso 0.25 1 d PG B 2
H4B H 0.1270 0.1753 0.1969 0.062 Uiso 0.25 1 calc PR B 2
C5B C 0.3871(10) 0.1242(9) 0.2794(4) 0.058(3) Uiso 0.25 1 d PG B 2
H5B H 0.4037 -0.0199 0.2587 0.069 Uiso 0.25 1 calc PR B 2
C6B C 0.5277(7) 0.2210(10) 0.3469(4) 0.056(3) Uiso 0.25 1 d PG B 2
H6B H 0.6393 0.1423 0.3718 0.067 Uiso 0.25 1 calc PR B 2
C7B C 0.6553(8) 0.5466(10) 0.4439(3) 0.0553(12) Uiso 0.25 1 d PD B 2
H7B H 0.7640 0.4605 0.4655 0.066 Uiso 0.25 1 calc PR B 2
C8B C 0.6610(8) 0.7457(11) 0.4765(3) 0.0561(12) Uiso 0.25 1 d PD B 2
H8B H 0.5531 0.8318 0.4626 0.067 Uiso 0.25 1 calc PR B 2

loop_
_atom_site_aniso_label
_atom_site_aniso_U_11
_atom_site_aniso_U_22
_atom_site_aniso_U_33
_atom_site_aniso_U_23
_atom_site_aniso_U_13
_atom_site_aniso_U_12
N1A 0.0384(8) 0.0678(12) 0.0418(8) -0.0163(8) 0.0081(5) 0.0028(7)
O1A 0.0596(10) 0.0655(11) 0.0776(11) -0.0223(9) 0.0247(8) 0.0087(9)
O2A 0.0438(9) 0.124(2) 0.1141(17) -0.0544(16) 0.0073(9) 0.0129(12)
C1A 0.0417(9) 0.0378(8) 0.0386(8) 0.0046(6) 0.0197(6) 0.0048(8)
C2A 0.0353(9) 0.0461(9) 0.0494(10) -0.0025(7) 0.0130(8) 0.0012(7)
C3A 0.0409(9) 0.0554(12) 0.0579(11) -0.0049(11) 0.0160(7) -0.0049(8)
C4A 0.0565(13) 0.0469(11) 0.0542(12) -0.0087(9) 0.0262(9) -0.0111(12)
C5A 0.0584(12) 0.0401(10) 0.0495(11) -0.0012(7) 0.0284(12) 0.0002(8)
C6A 0.0513(10) 0.0398(10) 0.0436(8) 0.0033(8) 0.0216(7) 0.0059(7)
C7A 0.0405(7) 0.0396(7) 0.0408(7) 0.0006(6) 0.0190(6) 0.0082(6)
C8A 0.0438(8) 0.0573(10) 0.0519(9) -0.0152(7) 0.0163(7) 0.0104(7)

loop_
_atom_type_symbol
_atom_type_description
_atom_type_scat_dispersion_real
_atom_type_scat_dispersion_imag
_atom_type_scat_source
C C 0.0033 0.0016 'International Tables Vol C Tables 4.2.6.8 and 6.1.1.4'
H H 0.0000 0.0000 'International Tables Vol C Tables 4.2.6.8 and 6.1.1.4'
N N 0.0061 0.0033 'International Tables Vol C Tables 4.2.6.8 and 6.1.1.4'
O O 0.0106 0.0060 'International Tables Vol C Tables 4.2.6.8 and 6.1.1.4'

loop_
_geom_angle_atom_site_label_1
_geom_angle_atom_site_label_2
_geom_angle_atom_site_label_3
_geom_angle
_geom_angle_site_symmetry_1
_geom_angle_site_symmetry_3
_geom_angle_publ_flag
O1A N1A O2A 122.7(2) . . ?
O1A N1A C8A 122.91(18) . . ?
O2A N1A C8A 114.2(2) . . ?
C2A C1A C6A 118.52(15) . . ?
C2A C1A C7A 119.55(19) . . ?
C6A C1A C7A 121.90(19) . . ?
C3A C2A C1A 120.81(16) . . ?
C2A C3A C4A 119.74(17) . . ?
C5A C4A C3A 120.06(18) . . ?
C4A C5A C6A 120.50(17) . . ?
C5A C6A C1A 120.35(16) . . ?
C8A C7A C1A 124.90(15) . . ?
C7A C8A N1A 119.84(15) . . ?
O1B N1B O2B 122.1(10) . . ?
O1B N1B C8B 110.8(9) . . ?
O2B N1B C8B 123.8(9) . . ?
C2B C1B C6B 120.0 . . ?
C2B C1B C7B 119.5(5) . . ?
C6B C1B C7B 120.3(5) . . ?
C3B C2B C1B 120.0 . . ?
C4B C3B C2B 120.0 . . ?
C3B C4B C5B 120.0 . . ?
C6B C5B C4B 120.0 . . ?
C5B C6B C1B 120.0 . . ?
C8B C7B C1B 129.0(6) . . ?
C7B C8B N1B 120.7(7) . . ?

loop_
_geom_bond_atom_site_label_1
_geom_bond_atom_site_label_2
_geom_bond_distance
_geom_bond_site_symmetry_2
_geom_bond_publ_flag
N1A O1A 1.197(2) . ?
N1A O2A 1.237(3) . ?
N1A C8A 1.450(2) . ?
C1A C2A 1.396(3) . ?
C1A C6A 1.406(3) . ?
C1A C7A 1.457(2) . ?
C2A C3A 1.375(3) . ?
C3A C4A 1.400(4) . ?
C4A C5A 1.371(4) . ?
C5A C6A 1.378(4) . ?
C7A C8A 1.320(2) . ?
N1B O1B 1.244(8) . ?
N1B O2B 1.249(9) . ?
N1B C8B 1.464(8) . ?
C1B C2B 1.3900 . ?
C1B C6B 1.3900 . ?
C1B C7B 1.463(6) . ?
C2B C3B 1.3900 . ?
C3B C4B 1.3900 . ?
C4B C5B 1.3900 . ?
C5B C6B 1.3900 . ?
C7B C8B 1.279(8) . ?

loop_
_geom_torsion_atom_site_label_1
_geom_torsion_atom_site_label_2
_geom_torsion_atom_site_label_3
_geom_torsion_atom_site_label_4
_geom_torsion
_geom_torsion_site_symmetry_1
_geom_torsion_site_symmetry_2
_geom_torsion_site_symmetry_3
_geom_torsion_site_symmetry_4
_geom_torsion_publ_flag
C6A C1A C2A C3A -1.8(2) . . . . ?
C7A C1A C2A C3A 176.34(16) . . . . ?
C1A C2A C3A C4A 1.5(3) . . . . ?
C2A C3A C4A C5A -0.2(3) . . . . ?
C3A C4A C5A C6A -0.8(2) . . . . ?
C4A C5A C6A C1A 0.5(2) . . . . ?
C2A C1A C6A C5A 0.8(2) . . . . ?
C7A C1A C6A C5A -177.31(15) . . . . ?
C2A C1A C7A C8A -169.43(16) . . . . ?
C6A C1A C7A C8A 8.6(2) . . . . ?
C1A C7A C8A N1A 179.1(2) . . . . ?
O1A N1A C8A C7A -1.0(5) . . . . ?
O2A N1A C8A C7A -177.2(3) . . . . ?
C6B C1B C2B C3B 0.0 . . . . ?
C7B C1B C2B C3B 174.7(5) . . . . ?
C1B C2B C3B C4B 0.0 . . . . ?
C2B C3B C4B C5B 0.0 . . . . ?
C3B C4B C5B C6B 0.0 . . . . ?
C4B C5B C6B C1B 0.0 . . . . ?
C2B C1B C6B C5B 0.0 . . . . ?
C7B C1B C6B C5B -174.6(5) . . . . ?
C2B C1B C7B C8B 1.3(8) . . . . ?
C6B C1B C7B C8B 176.0(5) . . . . ?
C1B C7B C8B N1B -171.9(11) . . . . ?
O1B N1B C8B C7B 178.7(11) . . . . ?
O2B N1B C8B C7B -22(2) . . . . ?
